data_4108981
loop_
_publ_author_name
'Keith E. Gutowski'
'Violina A. Cocalia'
'Scott T. Griffin'
'Nicholas J. Bridges'
'David A. Dixon'
'Robin D. Rogers'

_publ_contact_author_address
;Department of Chemistry
313D Shelby Hall
500 Campus Drive
The University of Alabama
Tuscaloosa, AL 35487
;
_publ_contact_author_email rdrogers@bama.ua.edu
_publ_contact_author_fax 205-348-0823
_publ_contact_author_name 'Robin D. Rogers'
_publ_contact_author_phone 205-348-4323
_publ_section_title
;
 Interactions of 1-Methylimidazole with UO2(CH3CO2)2 and UO2(NO3)2:
 Structural, Spectroscopic, and Theoretical Evidence for Imidazole Binding
 to the Uranyl Ion
;
_journal_name_full 'Journal of the American Chemical Society'
_journal_page_first 526
_journal_page_last 536
_journal_paper_doi 10.1021/ja064592i
_journal_volume 129
_journal_year 2007
_chemical_formula_moiety 'C12 H18 N4 O6 U'
_chemical_formula_sum 'C12 H18 N4 O6 U'
_chemical_formula_weight 552.33
_chemical_name_common
;
 UO2(Ac)2(Meimid)2 (Ac = CH3COO, Meimid = 1-methyl-imidazole)
;
_space_group_IT_number 2
_symmetry_cell_setting triclinic
_symmetry_space_group_name_Hall '-P 1'
_symmetry_space_group_name_H-M 'P -1'
_atom_sites_solution_hydrogens geom
_atom_sites_solution_primary direct
_atom_sites_solution_secondary difmap
_audit_creation_method SHELXL-97
_cell_angle_alpha 106.470(2)
_cell_angle_beta 93.962(3)
_cell_angle_gamma 113.016(3)
_cell_formula_units_Z 1
_cell_length_a 7.4534(12)
_cell_length_b 7.9041(13)
_cell_length_c 7.9896(13)
_cell_measurement_reflns_used 860
_cell_measurement_temperature 173(2)
_cell_measurement_theta_max 28.14
_cell_measurement_theta_min 3.03
_cell_volume 406.72(12)
_computing_cell_refinement 'Bruker SMART'
_computing_data_collection 'Bruker SMART'
_computing_data_reduction 'Bruker SAINT'
_computing_molecular_graphics 'Bruker SHELXTL'
_computing_publication_material 'Bruker SHELXTL'
_computing_structure_refinement 'SHELXL-97 (Sheldrick, 1997)'
_computing_structure_solution 'SHELXS-97 (Sheldrick, 1990)'
_diffrn_ambient_temperature 173(2)
_diffrn_measured_fraction_theta_full 0.983
_diffrn_measured_fraction_theta_max 0.905
_diffrn_measurement_device_type 'CCD area detector'
_diffrn_measurement_method 'phi and omega scans'
_diffrn_radiation_monochromator graphite
_diffrn_radiation_source 'fine-focus sealed tube'
_diffrn_radiation_type MoK\a
_diffrn_radiation_wavelength 0.71073
_diffrn_reflns_av_R_equivalents 0.0091
_diffrn_reflns_av_sigmaI/netI 0.0134
_diffrn_reflns_limit_h_max 4
_diffrn_reflns_limit_h_min -9
_diffrn_reflns_limit_k_max 10
_diffrn_reflns_limit_k_min -9
_diffrn_reflns_limit_l_max 10
_diffrn_reflns_limit_l_min -10
_diffrn_reflns_number 2550
_diffrn_reflns_theta_full 25.30
_diffrn_reflns_theta_max 28.15
_diffrn_reflns_theta_min 2.72
_exptl_absorpt_coefficient_mu 10.013
_exptl_absorpt_correction_T_max 1.024
_exptl_absorpt_correction_T_min 1.00
_exptl_absorpt_correction_type sphere
_exptl_absorpt_process_details SADABS
_exptl_crystal_colour Yellow
_exptl_crystal_density_diffrn 2.255
_exptl_crystal_description Fragment
_exptl_crystal_F_000 258
_exptl_crystal_size_max 0.66
_exptl_crystal_size_mid 0.44
_exptl_crystal_size_min 0.24
_refine_diff_density_max 2.043
_refine_diff_density_min -1.728
_refine_diff_density_rms 0.141
_refine_ls_extinction_method none
_refine_ls_goodness_of_fit_ref 1.078
_refine_ls_hydrogen_treatment mixed
_refine_ls_matrix_type full
_refine_ls_number_parameters 142
_refine_ls_number_reflns 1801
_refine_ls_number_restraints 0
_refine_ls_restrained_S_all 1.078
_refine_ls_R_factor_all 0.0182
_refine_ls_R_factor_gt 0.0182
_refine_ls_shift/su_max 0.002
_refine_ls_shift/su_mean 0.000
_refine_ls_structure_factor_coef Fsqd
_refine_ls_weighting_details 'calc w=1/[\s^2^(Fo^2^)+(0.0418P)^2^+0.0639P] where P=(Fo^2^+2Fc^2^)/3'
_refine_ls_weighting_scheme calc
_refine_ls_wR_factor_gt 0.0464
_refine_ls_wR_factor_ref 0.0464
_reflns_number_gt 1801
_reflns_number_total 1801
_reflns_threshold_expression >2sigma(I)
_cod_data_source_file ja064592isi20060628_035243.cif
_cod_data_source_block v1
_cod_original_cell_volume 406.72(11)
_cod_original_sg_symbol_Hall -P1
_cod_database_code 4108981

loop_
_symmetry_equiv_pos_as_xyz
'x, y, z'
'-x, -y, -z'

loop_
_atom_site_label
_atom_site_type_symbol
_atom_site_fract_x
_atom_site_fract_y
_atom_site_fract_z
_atom_site_U_iso_or_equiv
_atom_site_adp_type
_atom_site_occupancy
_atom_site_symmetry_multiplicity
_atom_site_calc_flag
_atom_site_refinement_flags
U U 1.0000 0.0000 0.0000 0.01480(7) Uani 1 2 d S
O1 O 0.8256(4) 0.0614(4) 0.1131(4) 0.0234(5) Uani 1 1 d .
O2 O 0.9598(5) -0.2357(4) 0.1618(4) 0.0291(6) Uani 1 1 d .
O3 O 0.7686(5) -0.3540(4) -0.1001(4) 0.0334(6) Uani 1 1 d .
N1 N 0.4593(5) -0.2327(5) -0.4662(4) 0.0245(6) Uani 1 1 d .
N3 N 0.7462(5) -0.1243(4) -0.2843(4) 0.0213(5) Uani 1 1 d .
C2 C 0.5608(5) -0.1458(5) -0.2957(5) 0.0221(6) Uani 1 1 d .
H2 H 0.501(8) -0.113(8) -0.205(7) 0.026(12) Uiso 1 1 d .
C4 C 0.7662(6) -0.1973(7) -0.4563(5) 0.0335(9) Uani 1 1 d .
H4 H 0.889(10) -0.190(9) -0.483(9) 0.043(16) Uiso 1 1 d .
C5 C 0.5895(7) -0.2651(8) -0.5697(5) 0.0369(10) Uani 1 1 d .
H5 H 0.546(11) -0.326(11) -0.691(11) 0.06(2) Uiso 1 1 d .
C6 C 0.2506(6) -0.2826(7) -0.5284(6) 0.0338(9) Uani 1 1 d .
H6C H 0.189(11) -0.416(11) -0.591(10) 0.054(19) Uiso 1 1 d .
H6B H 0.230(11) -0.226(11) -0.609(10) 0.054(19) Uiso 1 1 d .
H6A H 0.201(10) -0.247(10) -0.430(9) 0.045(17) Uiso 1 1 d .
C7 C 0.8269(5) -0.3734(5) 0.0398(5) 0.0206(6) Uani 1 1 d .
C8 C 0.7310(7) -0.5739(6) 0.0622(6) 0.0317(8) Uani 1 1 d .
H8C H 0.731(11) -0.679(10) -0.049(10) 0.049(18) Uiso 1 1 d .
H8B H 0.805(12) -0.575(11) 0.168(11) 0.06(2) Uiso 1 1 d .
H8A H 0.590(12) -0.609(11) 0.063(10) 0.06(2) Uiso 1 1 d .

loop_
_atom_site_aniso_label
_atom_site_aniso_U_11
_atom_site_aniso_U_22
_atom_site_aniso_U_33
_atom_site_aniso_U_23
_atom_site_aniso_U_13
_atom_site_aniso_U_12
U 0.01414(9) 0.01629(9) 0.01394(9) 0.00256(6) 0.00107(5) 0.00857(6)
O1 0.0215(12) 0.0273(12) 0.0228(12) 0.0069(10) 0.0050(9) 0.0128(10)
O2 0.0333(15) 0.0260(13) 0.0262(13) 0.0122(11) -0.0015(11) 0.0096(11)
O3 0.0386(16) 0.0224(12) 0.0299(14) 0.0078(11) -0.0076(12) 0.0068(12)
N1 0.0200(15) 0.0301(15) 0.0202(14) 0.0023(12) -0.0018(11) 0.0129(12)
N3 0.0205(14) 0.0235(14) 0.0183(13) 0.0056(11) -0.0001(10) 0.0095(11)
C2 0.0209(16) 0.0248(16) 0.0183(15) 0.0051(12) 0.0015(12) 0.0093(13)
C4 0.0251(19) 0.051(2) 0.0225(18) 0.0027(16) 0.0024(14) 0.0211(18)
C5 0.030(2) 0.058(3) 0.0182(17) -0.0019(17) -0.0009(15) 0.026(2)
C6 0.0208(18) 0.047(2) 0.0286(19) 0.0045(18) -0.0029(14) 0.0171(17)
C7 0.0156(14) 0.0250(16) 0.0221(15) 0.0039(12) 0.0035(12) 0.0125(12)
C8 0.030(2) 0.0252(18) 0.040(2) 0.0134(16) 0.0040(16) 0.0111(15)

loop_
_atom_type_symbol
_atom_type_description
_atom_type_scat_dispersion_real
_atom_type_scat_dispersion_imag
_atom_type_scat_source
C C 0.0033 0.0016 'International Tables Vol C Tables 4.2.6.8 and 6.1.1.4'
H H 0.0000 0.0000 'International Tables Vol C Tables 4.2.6.8 and 6.1.1.4'
N N 0.0061 0.0033 'International Tables Vol C Tables 4.2.6.8 and 6.1.1.4'
O O 0.0106 0.0060 'International Tables Vol C Tables 4.2.6.8 and 6.1.1.4'
U U -9.6767 9.6646 'International Tables Vol C Tables 4.2.6.8 and 6.1.1.4'

loop_
_geom_angle_atom_site_label_1
_geom_angle_atom_site_label_2
_geom_angle_atom_site_label_3
_geom_angle
_geom_angle_site_symmetry_1
_geom_angle_site_symmetry_3
O1 U O1 180.00(16) 2_755 .
O1 U O3 90.92(12) 2_755 2_755
O1 U O3 89.08(12) . 2_755
O1 U O3 89.08(12) 2_755 .
O1 U O3 90.92(12) . .
O3 U O3 180.00(10) 2_755 .
O1 U O2 92.55(11) 2_755 .
O1 U O2 87.45(11) . .
O3 U O2 128.31(10) 2_755 .
O3 U O2 51.69(10) . .
O1 U O2 87.45(11) 2_755 2_755
O1 U O2 92.55(11) . 2_755
O3 U O2 51.69(10) 2_755 2_755
O3 U O2 128.31(10) . 2_755
O2 U O2 180.0 . 2_755
O1 U N3 93.42(11) 2_755 .
O1 U N3 86.58(11) . .
O3 U N3 115.35(10) 2_755 .
O3 U N3 64.65(10) . .
O2 U N3 115.88(10) . .
O2 U N3 64.12(10) 2_755 .
O1 U N3 86.58(11) 2_755 2_755
O1 U N3 93.42(11) . 2_755
O3 U N3 64.65(10) 2_755 2_755
O3 U N3 115.35(10) . 2_755
O2 U N3 64.12(10) . 2_755
O2 U N3 115.88(10) 2_755 2_755
N3 U N3 180.00(15) . 2_755
O1 U C7 91.12(11) 2_755 .
O1 U C7 88.88(11) . .
O3 U C7 154.13(10) 2_755 .
O3 U C7 25.87(10) . .
O2 U C7 25.82(10) . .
O2 U C7 154.18(10) 2_755 .
N3 U C7 90.26(10) . .
N3 U C7 89.74(10) 2_755 .
O1 U C7 88.88(11) 2_755 2_755
O1 U C7 91.12(11) . 2_755
O3 U C7 25.87(10) 2_755 2_755
O3 U C7 154.13(10) . 2_755
O2 U C7 154.18(10) . 2_755
O2 U C7 25.82(10) 2_755 2_755
N3 U C7 89.74(10) . 2_755
N3 U C7 90.26(10) 2_755 2_755
C7 U C7 180.00(15) . 2_755
C7 O2 U 93.1(2) . .
C7 O3 U 93.1(2) . .
C2 N1 C5 107.0(3) . .
C2 N1 C6 126.5(3) . .
C5 N1 C6 126.5(3) . .
C2 N3 C4 105.9(3) . .
C2 N3 U 126.2(2) . .
C4 N3 U 127.7(3) . .
N3 C2 N1 111.3(3) . .
N3 C2 H2 127(3) . .
N1 C2 H2 122(3) . .
C5 C4 N3 109.4(4) . .
C5 C4 H4 129(4) . .
N3 C4 H4 122(4) . .
C4 C5 N1 106.4(3) . .
C4 C5 H5 134(5) . .
N1 C5 H5 120(5) . .
N1 C6 H6C 107(5) . .
N1 C6 H6B 114(5) . .
H6C C6 H6B 105(6) . .
N1 C6 H6A 107(4) . .
H6C C6 H6A 113(6) . .
H6B C6 H6A 111(6) . .
O2 C7 O3 122.1(3) . .
O2 C7 C8 119.0(3) . .
O3 C7 C8 118.9(3) . .
O2 C7 U 61.10(19) . .
O3 C7 U 61.0(2) . .
C8 C7 U 179.1(3) . .
C7 C8 H8C 110(4) . .
C7 C8 H8B 110(4) . .
H8C C8 H8B 109(6) . .
C7 C8 H8A 109(4) . .
H8C C8 H8A 104(6) . .
H8B C8 H8A 114(6) . .

loop_
_geom_bond_atom_site_label_1
_geom_bond_atom_site_label_2
_geom_bond_distance
_geom_bond_site_symmetry_2
U O1 1.774(3) 2_755
U O1 1.774(3) .
U O3 2.492(3) 2_755
U O3 2.492(3) .
U O2 2.493(3) .
U O2 2.493(3) 2_755
U N3 2.528(3) .
U N3 2.528(3) 2_755
U C7 2.844(4) .
U C7 2.844(4) 2_755
O2 C7 1.240(5) .
O3 C7 1.242(5) .
N1 C2 1.349(5) .
N1 C5 1.370(5) .
N1 C6 1.458(5) .
N3 C2 1.318(5) .
N3 C4 1.374(5) .
C2 H2 0.91(6) .
C4 C5 1.361(6) .
C4 H4 0.93(7) .
C5 H5 0.92(8) .
C6 H6C 0.93(8) .
C6 H6B 0.92(8) .
C6 H6A 0.91(7) .
C7 C8 1.533(5) .
C8 H8C 1.03(7) .
C8 H8B 0.98(8) .
C8 H8A 0.98(8) .

loop_
_geom_torsion_atom_site_label_1
_geom_torsion_atom_site_label_2
_geom_torsion_atom_site_label_3
_geom_torsion_atom_site_label_4
_geom_torsion
_geom_torsion_site_symmetry_1
_geom_torsion_site_symmetry_2
_geom_torsion_site_symmetry_4
C2 N3 U O3 83.4(3) . . .
C2 N3 U O3 -83.4(3) 2_755 2_755 2_755
